data_4076267
loop_
_publ_author_name
'Gibson, Vernon C.'
'Long, Nicholas J.'
'Long, Richard J.'
'White, Andrew J. P.'
'Williams, Charlotte K.'
'Williams, David J.'
'Grigiotti, Emanuela'
'Zanello, Piero'

_publ_section_title
;
 Synthesis, Characterization, and Metal Complexation of Unsymmetrical
 1,1&#x2018;-Bis(organylthiolato)ferrocenes
;
_journal_issue 5
_journal_name_full Organometallics
_journal_page_first 957
_journal_paper_doi 10.1021/om034287v
_journal_volume 23
_journal_year 2004
_chemical_formula_sum 'C30 H36 Cl8 Fe2 Pd2 S4'
_chemical_formula_weight 1132.93
_chemical_name_systematic
; 
 ? 
;
_space_group_IT_number 2
_symmetry_cell_setting triclinic
_symmetry_space_group_name_Hall '-P 1'
_symmetry_space_group_name_H-M 'P -1'
_atom_sites_solution_hydrogens geom
_atom_sites_solution_primary direct
_atom_sites_solution_secondary difmap
_audit_creation_method SHELXL
_cell_angle_alpha 89.413(7)
_cell_angle_beta 72.565(7)
_cell_angle_gamma 79.373(8)
_cell_formula_units_Z 2
_cell_length_a 11.4414(11)
_cell_length_b 13.6052(11)
_cell_length_c 13.9609(13)
_cell_measurement_reflns_used 27
_cell_measurement_temperature 293(2)
_cell_measurement_theta_max 12.46
_cell_measurement_theta_min 4.77
_cell_volume 2035.4(3)
_computing_cell_refinement 'Siemens XSCANS'
_computing_data_collection 'Siemens XSCANS'
_computing_data_reduction 'Siemens SHELXTL'
_computing_molecular_graphics 'Siemens SHELXTL'
_computing_publication_material 'Siemens SHELXTL'
_computing_structure_refinement 'SHELXL-93 (Sheldrick, 1993)'
_computing_structure_solution 'SHELXS-86 (Sheldrick, 1990)'
_diffrn_ambient_temperature 293(2)
_diffrn_measurement_device 'Siemens P4'
_diffrn_measurement_method '\w scans'
_diffrn_radiation_monochromator graphite
_diffrn_radiation_source 'fine-focus sealed tube'
_diffrn_radiation_type MoK\a
_diffrn_radiation_wavelength 0.71073
_diffrn_reflns_av_R_equivalents 0.0236
_diffrn_reflns_av_sigmaI/netI 0.0682
_diffrn_reflns_limit_h_max 13
_diffrn_reflns_limit_h_min 0
_diffrn_reflns_limit_k_max 16
_diffrn_reflns_limit_k_min -15
_diffrn_reflns_limit_l_max 16
_diffrn_reflns_limit_l_min -15
_diffrn_reflns_number 7554
_diffrn_reflns_theta_max 25.00
_diffrn_reflns_theta_min 1.90
_diffrn_standards_decay_% 86.72
_diffrn_standards_interval_count 97
_diffrn_standards_number 3
_exptl_absorpt_coefficient_mu 2.321
_exptl_absorpt_correction_T_max 0.7251
_exptl_absorpt_correction_T_min 0.2764
_exptl_absorpt_correction_type empirical
_exptl_crystal_colour 'Very dark brown'
_exptl_crystal_density_diffrn 1.849
_exptl_crystal_description needles
_exptl_crystal_F_000 1120
_exptl_crystal_size_max 0.50
_exptl_crystal_size_mid 0.28
_exptl_crystal_size_min 0.10
_refine_diff_density_max 0.693
_refine_diff_density_min -0.952
_refine_diff_density_rms 0.114
_refine_ls_extinction_coef 0.0006(2)
_refine_ls_extinction_expression Fc^*^=kFc[1+0.001xFc^2^\l^3^/sin(2\q)]^-1/4^
_refine_ls_extinction_method SHELXL
_refine_ls_goodness_of_fit_all 1.028
_refine_ls_goodness_of_fit_obs 1.085
_refine_ls_matrix_type full
_refine_ls_number_parameters 416
_refine_ls_number_reflns 6516
_refine_ls_number_restraints 0
_refine_ls_restrained_S_all 1.063
_refine_ls_restrained_S_obs 1.085
_refine_ls_R_factor_all 0.0852
_refine_ls_R_factor_obs 0.0458
_refine_ls_shift/esd_max 0.000
_refine_ls_shift/esd_mean 0.000
_refine_ls_structure_factor_coef Fsqd
_refine_ls_weighting_details 'w=1/[\s^2^(Fo^2^)+(0.0498P)^2^+0.0214P] where P=(Fo^2^+2Fc^2^)/3'
_refine_ls_weighting_scheme calc
_refine_ls_wR_factor_all 0.1102
_refine_ls_wR_factor_obs 0.0934
_reflns_number_observed 5049
_reflns_number_total 7167
_reflns_observed_criterion >2sigma(I)
_cod_data_source_file om034287vsi20031110_062041.cif
_cod_data_source_block Compound_5
_cod_depositor_comments
;
The following automatic conversions were performed:

'_symmetry_cell_setting' value 'Triclinic' changed to 'triclinic'
according to /home/saulius/struct/CIF-dictionaries/cif_core.dic
dictionary named 'cif_core.dic' version 2.4.1 from
2010-06-29.

'_exptl_absorpt_correction_type' value 'Empirical'
changed to 'empirical' according to
/home/saulius/struct/CIF-dictionaries/cif_core.dic dictionary named
'cif_core.dic' version 2.4.1 from 2010-06-29.

Automatic conversion script
Id: cif_fix_values 1715 2011-07-08 13:25:40Z adriana 

The following automatic conversions were performed:

'_refine_ls_weighting_scheme' value 'calc
w=1/[\s^2^(Fo^2^)+(0.0498P)^2^+0.0214P] where P=(Fo^2^+2Fc^2^)/3' was
changed to 'calc'. New tag '_refine_ls_weighting_details' was
created. The value of the new tag was set to
'w=1/[\s^2^(Fo^2^)+(0.0498P)^2^+0.0214P] where P=(Fo^2^+2Fc^2^)/3'.

Automatic conversion script
Id: cif_fix_values 3143 2015-03-26 13:38:13Z robertas 
;
_cod_original_sg_symbol_H-M P-1
_cod_original_formula_sum 'C30 H36 S4 Cl8 Fe2 Pd2'
_cod_database_code 4076267

loop_
_symmetry_equiv_pos_as_xyz
'x, y, z'
'-x, -y, -z'

loop_
_atom_site_aniso_label
_atom_site_aniso_U_11
_atom_site_aniso_U_22
_atom_site_aniso_U_33
_atom_site_aniso_U_23
_atom_site_aniso_U_13
_atom_site_aniso_U_12
Pd 0.0341(4) 0.0304(2) 0.0276(2) 0.00039(12) -0.0083(2) -0.0052(2)
Fe 0.0433(7) 0.0319(3) 0.0474(4) -0.0029(3) -0.0195(4) 0.0010(4)
Cl 0.0471(14) 0.0606(8) 0.0493(7) 0.0037(6) -0.0062(8) -0.0200(8)
S1 0.0372(11) 0.0412(6) 0.0281(5) -0.0032(4) -0.0088(6) -0.0048(6)
S2 0.0345(11) 0.0300(5) 0.0311(5) -0.0010(4) -0.0100(6) -0.0056(6)
C1 0.040(5) 0.042(3) 0.040(2) -0.010(2) -0.012(3) 0.001(3)
C2 0.053(6) 0.044(3) 0.051(3) -0.015(2) -0.019(3) 0.001(3)
C3 0.062(7) 0.047(3) 0.072(4) -0.016(3) -0.025(4) 0.008(4)
C4 0.052(7) 0.055(4) 0.071(4) -0.007(3) -0.009(4) 0.023(4)
C5 0.037(5) 0.057(3) 0.058(3) -0.006(3) -0.019(3) 0.006(3)
C6 0.043(5) 0.028(2) 0.038(2) -0.001(2) -0.010(3) -0.006(2)
C7 0.048(6) 0.041(3) 0.053(3) -0.001(2) -0.017(3) -0.013(3)
C8 0.074(7) 0.038(3) 0.067(4) 0.011(3) -0.023(4) -0.012(3)
C9 0.081(8) 0.047(3) 0.057(3) 0.014(2) -0.031(4) 0.003(4)
C10 0.049(6) 0.046(3) 0.046(3) 0.003(2) -0.028(3) -0.004(3)
C11 0.049(6) 0.070(4) 0.027(2) -0.002(2) -0.005(3) -0.008(4)
C12 0.071(8) 0.115(6) 0.037(3) -0.008(3) -0.015(4) -0.025(6)
C13 0.052(7) 0.106(6) 0.046(3) -0.010(3) 0.004(4) -0.011(5)
C14 0.071(8) 0.077(4) 0.049(3) 0.022(3) -0.012(4) -0.011(4)
Pd' 0.0337(4) 0.0317(2) 0.0307(2) 0.00152(12) -0.0101(2) -0.0071(2)
Fe' 0.0422(7) 0.0331(3) 0.0342(4) 0.0042(3) -0.0050(4) -0.0003(4)
Cl' 0.0492(14) 0.0597(8) 0.0532(7) 0.0065(6) -0.0141(8) -0.0251(8)
S1' 0.0432(12) 0.0350(5) 0.0308(5) 0.0039(4) -0.0136(6) -0.0074(6)
S2' 0.0350(11) 0.0344(5) 0.0338(5) -0.0014(4) -0.0110(6) -0.0053(6)
C1' 0.044(5) 0.039(2) 0.028(2) 0.001(2) -0.007(2) -0.003(3)
C2' 0.071(6) 0.044(3) 0.031(2) -0.002(2) -0.008(3) -0.004(3)
C3' 0.088(8) 0.040(3) 0.041(3) -0.004(2) 0.000(4) 0.001(4)
C4' 0.055(7) 0.061(4) 0.050(3) 0.011(3) 0.008(4) 0.019(4)
C5' 0.031(5) 0.062(3) 0.042(3) 0.015(2) -0.005(3) -0.007(3)
C6' 0.041(5) 0.036(2) 0.035(2) -0.001(2) -0.006(3) -0.004(3)
C7' 0.044(5) 0.047(3) 0.049(3) 0.000(2) -0.008(3) -0.018(3)
C8' 0.084(8) 0.040(3) 0.052(3) 0.008(2) 0.010(4) -0.009(4)
C9' 0.076(8) 0.052(3) 0.044(3) 0.017(2) -0.004(4) 0.008(4)
C10' 0.054(6) 0.052(3) 0.036(3) 0.004(2) -0.011(3) 0.001(3)
C11' 0.068(7) 0.049(3) 0.037(3) 0.011(2) -0.021(3) -0.018(3)
C12' 0.104(9) 0.075(4) 0.036(3) 0.005(3) -0.029(4) -0.018(5)
C13' 0.075(9) 0.117(7) 0.049(4) 0.014(4) -0.010(4) -0.045(6)
C14' 0.136(11) 0.051(4) 0.059(4) 0.021(3) -0.039(5) -0.016(5)
C20 0.062(7) 0.054(3) 0.087(5) 0.021(3) -0.028(5) -0.019(4)
Cl1 0.085(3) 0.106(2) 0.0845(14) 0.0107(12) -0.0214(14) -0.021(2)
Cl2 0.095(3) 0.0651(12) 0.186(3) -0.0190(15) -0.078(3) -0.0040(14)
Cl3 0.066(3) 0.157(3) 0.165(3) 0.030(2) -0.060(2) -0.018(2)
C30 0.053(7) 0.067(4) 0.086(5) 0.030(4) -0.037(5) -0.023(4)
Cl4 0.085(2) 0.0658(10) 0.0886(13) 0.0139(9) -0.0451(13) -0.0221(11)
Cl5 0.087(3) 0.141(2) 0.0745(13) 0.0147(13) -0.0237(14) -0.043(2)
Cl6 0.064(3) 0.167(3) 0.147(3) 0.055(2) -0.063(2) -0.028(2)

loop_
_atom_site_label
_atom_site_type_symbol
_atom_site_fract_x
_atom_site_fract_y
_atom_site_fract_z
_atom_site_U_iso_or_equiv
_atom_site_thermal_displace_type
_atom_site_occupancy
_atom_site_calc_flag
_atom_site_refinement_flags
Pd Pd 0.60020(5) 0.98325(3) 0.37929(3) 0.03102(15) Uani 1 d .
Fe Fe 0.57751(11) 0.70243(5) 0.39223(6) 0.0406(3) Uani 1 d .
Cl Cl 0.7818(2) 1.04478(12) 0.30592(11) 0.0529(5) Uani 1 d .
S1 S 0.5798(2) 0.89448(9) 0.24310(9) 0.0361(4) Uani 1 d .
S2 S 0.4173(2) 0.93617(8) 0.47143(8) 0.0319(4) Uani 1 d .
C1 C 0.6347(7) 0.7668(4) 0.2603(4) 0.042(2) Uani 1 d .
C2 C 0.5707(8) 0.6880(4) 0.2489(5) 0.050(2) Uani 1 d .
H2A H 0.4989(8) 0.6940(4) 0.2294(5) 0.060 Uiso 1 calc R
C3 C 0.6399(10) 0.5999(5) 0.2734(6) 0.062(2) Uani 1 d .
H3A H 0.6206(10) 0.5366(5) 0.2720(6) 0.074 Uiso 1 calc R
C4 C 0.7398(10) 0.6204(5) 0.2998(6) 0.066(3) Uani 1 d .
H4A H 0.7977(10) 0.5741(5) 0.3196(6) 0.079 Uiso 1 calc R
C5 C 0.7390(8) 0.7257(5) 0.2914(5) 0.051(2) Uani 1 d .
H5A H 0.7963(8) 0.7601(5) 0.3040(5) 0.062 Uiso 1 calc R
C6 C 0.4621(7) 0.8087(4) 0.4946(4) 0.037(2) Uani 1 d .
C7 C 0.3967(8) 0.7330(4) 0.4811(5) 0.046(2) Uani 1 d .
H7A H 0.3265(8) 0.7420(4) 0.4591(5) 0.055 Uiso 1 calc R
C8 C 0.4587(10) 0.6411(5) 0.5075(5) 0.059(2) Uani 1 d .
H8A H 0.4359(10) 0.5791(5) 0.5057(5) 0.071 Uiso 1 calc R
C9 C 0.5600(10) 0.6595(5) 0.5368(5) 0.061(3) Uani 1 d .
H9A H 0.6158(10) 0.6121(5) 0.5577(5) 0.073 Uiso 1 calc R
C10 C 0.5625(8) 0.7638(4) 0.5289(4) 0.044(2) Uani 1 d .
H10A H 0.6201(8) 0.7963(4) 0.5438(4) 0.053 Uiso 1 calc R
C11 C 0.6699(8) 0.9165(5) 0.1112(4) 0.051(2) Uani 1 d .
C12 C 0.6174(10) 0.8578(7) 0.0452(5) 0.073(3) Uani 1 d .
H12A H 0.5291(10) 0.8816(7) 0.0610(5) 0.110 Uiso 1 calc R
H12B H 0.6332(10) 0.7879(7) 0.0579(5) 0.110 Uiso 1 calc R
H12C H 0.6571(10) 0.8673(7) -0.0243(5) 0.110 Uiso 1 calc R
C13 C 0.8071(9) 0.8829(7) 0.0903(5) 0.073(3) Uani 1 d .
H13A H 0.8256(9) 0.8119(7) 0.0969(5) 0.109 Uiso 1 calc R
H13B H 0.8346(9) 0.9165(7) 0.1373(5) 0.109 Uiso 1 calc R
H13C H 0.8493(9) 0.8988(7) 0.0232(5) 0.109 Uiso 1 calc R
C14 C 0.6319(10) 1.0279(6) 0.1025(5) 0.067(3) Uani 1 d .
H14A H 0.5429(10) 1.0451(6) 0.1167(5) 0.101 Uiso 1 calc R
H14B H 0.6717(10) 1.0458(6) 0.0355(5) 0.101 Uiso 1 calc R
H14C H 0.6569(10) 1.0634(6) 0.1497(5) 0.101 Uiso 1 calc R
Pd' Pd 0.10501(5) 0.49924(3) 0.38224(3) 0.03182(15) Uani 1 d .
Fe' Fe 0.12544(10) 0.21652(5) 0.35649(5) 0.0389(3) Uani 1 d .
Cl' Cl 0.2837(2) 0.56820(12) 0.32587(12) 0.0524(5) Uani 1 d .
S1' S 0.1025(2) 0.42213(9) 0.23243(9) 0.0358(4) Uani 1 d .
S2' S -0.0711(2) 0.43427(9) 0.45795(9) 0.0344(4) Uani 1 d .
C1' C 0.1784(7) 0.2982(4) 0.2343(3) 0.039(2) Uani 1 d .
C2' C 0.1367(9) 0.2125(4) 0.2085(4) 0.051(2) Uani 1 d .
H2'A H 0.0702(9) 0.2135(4) 0.1830(4) 0.062 Uiso 1 calc R
C3' C 0.2129(10) 0.1269(4) 0.2281(4) 0.062(3) Uani 1 d .
H3'A H 0.2059(10) 0.0611(4) 0.2179(4) 0.075 Uiso 1 calc R
C4' C 0.3021(9) 0.1578(5) 0.2660(5) 0.065(3) Uani 1 d .
H4'A H 0.3644(9) 0.1152(5) 0.2846(5) 0.078 Uiso 1 calc R
C5' C 0.2819(8) 0.2649(5) 0.2716(4) 0.046(2) Uani 1 d .
H5'A H 0.3267(8) 0.3046(5) 0.2947(4) 0.056 Uiso 1 calc R
C6' C -0.0095(7) 0.3054(4) 0.4661(4) 0.039(2) Uani 1 d .
C7' C -0.0611(8) 0.2258(4) 0.4343(4) 0.047(2) Uani 1 d .
H7'A H -0.1276(8) 0.2320(4) 0.4080(4) 0.056 Uiso 1 calc R
C8' C 0.0145(10) 0.1352(5) 0.4532(5) 0.066(3) Uani 1 d .
H8'A H 0.0054(10) 0.0709(5) 0.4392(5) 0.079 Uiso 1 calc R
C9' C 0.1031(10) 0.1574(5) 0.4953(5) 0.063(3) Uani 1 d .
H9'A H 0.1608(10) 0.1109(5) 0.5152(5) 0.076 Uiso 1 calc R
C10' C 0.0903(8) 0.2633(5) 0.5029(4) 0.049(2) Uani 1 d .
H10B H 0.1386(8) 0.2984(5) 0.5275(4) 0.059 Uiso 1 calc R
C11' C 0.1867(9) 0.4647(4) 0.1072(4) 0.049(2) Uani 1 d .
C12' C 0.1453(11) 0.4097(6) 0.0310(5) 0.070(3) Uani 1 d .
H12D H 0.0560(11) 0.4256(6) 0.0472(5) 0.105 Uiso 1 calc R
H12E H 0.1716(11) 0.3388(6) 0.0337(5) 0.105 Uiso 1 calc R
H12F H 0.1824(11) 0.4304(6) -0.0354(5) 0.105 Uiso 1 calc R
C13' C 0.3252(11) 0.4433(8) 0.0865(6) 0.079(3) Uani 1 d .
H13D H 0.3546(11) 0.3722(8) 0.0833(6) 0.118 Uiso 1 calc R
H13E H 0.3461(11) 0.4737(8) 0.1394(6) 0.118 Uiso 1 calc R
H13F H 0.3640(11) 0.4702(8) 0.0236(6) 0.118 Uiso 1 calc R
C14' C 0.1302(12) 0.5768(5) 0.1139(6) 0.080(4) Uani 1 d .
H14D H 0.0415(12) 0.5854(5) 0.1273(6) 0.120 Uiso 1 calc R
H14E H 0.1658(12) 0.6057(5) 0.0515(6) 0.120 Uiso 1 calc R
H14F H 0.1479(12) 0.6093(5) 0.1673(6) 0.120 Uiso 1 calc R
C20 C 0.7472(10) 0.2637(5) 0.1825(7) 0.066(2) Uani 1 d .
H20A H 0.7267(10) 0.2116(5) 0.2303(7) 0.079 Uiso 1 calc R
Cl1 Cl 0.8612(3) 0.2074(2) 0.0729(2) 0.0926(9) Uani 1 d .
Cl2 Cl 0.8055(4) 0.3513(2) 0.2373(3) 0.1090(12) Uani 1 d .
Cl3 Cl 0.6123(4) 0.3207(3) 0.1562(3) 0.1243(13) Uani 1 d .
C30 C 0.1880(10) 0.8075(6) 0.2454(6) 0.063(2) Uani 1 d .
H30A H 0.1779(10) 0.7425(6) 0.2743(6) 0.076 Uiso 1 calc R
Cl4 Cl 0.2390(3) 0.8776(2) 0.3250(2) 0.0745(7) Uani 1 d .
Cl5 Cl 0.3003(4) 0.7872(3) 0.1268(2) 0.0984(10) Uani 1 d .
Cl6 Cl 0.0447(4) 0.8699(3) 0.2382(3) 0.1185(12) Uani 1 d .

loop_
_atom_type_symbol
_atom_type_description
_atom_type_scat_dispersion_real
_atom_type_scat_dispersion_imag
_atom_type_scat_source
C C 0.0033 0.0016 'International Tables Vol C Tables 4.2.6.8 and 6.1.1.4'
H H 0.0000 0.0000 'International Tables Vol C Tables 4.2.6.8 and 6.1.1.4'
S S 0.1246 0.1234 'International Tables Vol C Tables 4.2.6.8 and 6.1.1.4'
Cl Cl 0.1484 0.1585 'International Tables Vol C Tables 4.2.6.8 and 6.1.1.4'
Fe Fe 0.3463 0.8444 'International Tables Vol C Tables 4.2.6.8 and 6.1.1.4'
Pd Pd -0.9988 1.0072 'International Tables Vol C Tables 4.2.6.8 and 6.1.1.4'

loop_
_geom_angle_atom_site_label_1
_geom_angle_atom_site_label_2
_geom_angle_atom_site_label_3
_geom_angle
_geom_angle_site_symmetry_1
_geom_angle_site_symmetry_3
S2 Pd S2 83.35(6) 2_676 .
S2 Pd Cl 88.69(6) 2_676 .
S2 Pd Cl 171.99(5) . .
S2 Pd S1 168.96(7) 2_676 .
S2 Pd S1 85.68(5) . .
Cl Pd S1 102.25(6) . .
C1 Fe C6 108.3(2) . .
C1 Fe C5 40.7(3) . .
C6 Fe C5 123.1(3) . .
C1 Fe C7 122.0(3) . .
C6 Fe C7 41.1(3) . .
C5 Fe C7 158.6(3) . .
C1 Fe C10 125.1(3) . .
C6 Fe C10 40.7(3) . .
C5 Fe C10 108.9(3) . .
C7 Fe C10 68.7(3) . .
C1 Fe C2 41.6(3) . .
C6 Fe C2 123.7(3) . .
C5 Fe C2 69.4(3) . .
C7 Fe C2 105.9(3) . .
C10 Fe C2 161.4(2) . .
C1 Fe C3 68.0(3) . .
C6 Fe C3 160.1(4) . .
C5 Fe C3 67.7(4) . .
C7 Fe C3 122.9(4) . .
C10 Fe C3 157.5(3) . .
C2 Fe C3 40.4(3) . .
C1 Fe C4 68.5(3) . .
C6 Fe C4 159.5(4) . .
C5 Fe C4 41.2(3) . .
C7 Fe C4 158.1(3) . .
C10 Fe C4 123.4(4) . .
C2 Fe C4 68.2(3) . .
C3 Fe C4 39.3(4) . .
C1 Fe C8 157.3(4) . .
C6 Fe C8 68.5(2) . .
C5 Fe C8 159.9(3) . .
C7 Fe C8 40.7(3) . .
C10 Fe C8 68.1(3) . .
C2 Fe C8 120.1(4) . .
C3 Fe C8 107.0(3) . .
C4 Fe C8 122.6(3) . .
C1 Fe C9 161.7(4) . .
C6 Fe C9 68.4(3) . .
C5 Fe C9 124.8(4) . .
C7 Fe C9 68.2(3) . .
C10 Fe C9 40.8(3) . .
C2 Fe C9 155.4(3) . .
C3 Fe C9 121.4(3) . .
C4 Fe C9 108.0(3) . .
C8 Fe C9 39.9(4) . .
C1 S1 C11 104.8(3) . .
C1 S1 Pd 105.1(2) . .
C11 S1 Pd 120.2(3) . .
C6 S2 Pd 102.7(2) . 2_676
C6 S2 Pd 104.7(2) . .
Pd S2 Pd 96.65(6) 2_676 .
C5 C1 C2 109.0(6) . .
C5 C1 S1 127.9(6) . .
C2 C1 S1 123.0(6) . .
C5 C1 Fe 70.6(4) . .
C2 C1 Fe 70.2(4) . .
S1 C1 Fe 122.6(3) . .
C3 C2 C1 105.5(8) . .
C3 C2 Fe 70.0(4) . .
C1 C2 Fe 68.2(3) . .
C4 C3 C2 110.8(7) . .
C4 C3 Fe 70.5(4) . .
C2 C3 Fe 69.6(3) . .
C3 C4 C5 108.0(7) . .
C3 C4 Fe 70.2(5) . .
C5 C4 Fe 69.0(4) . .
C1 C5 C4 106.7(8) . .
C1 C5 Fe 68.7(5) . .
C4 C5 Fe 69.8(5) . .
C10 C6 C7 108.3(5) . .
C10 C6 S2 128.4(5) . .
C7 C6 S2 123.2(6) . .
C10 C6 Fe 70.3(3) . .
C7 C6 Fe 70.1(3) . .
S2 C6 Fe 125.8(3) . .
C8 C7 C6 107.2(7) . .
C8 C7 Fe 70.3(5) . .
C6 C7 Fe 68.8(4) . .
C9 C8 C7 108.6(6) . .
C9 C8 Fe 70.2(5) . .
C7 C8 Fe 69.0(4) . .
C8 C9 C10 108.0(7) . .
C8 C9 Fe 69.9(4) . .
C10 C9 Fe 68.9(3) . .
C6 C10 C9 107.8(7) . .
C6 C10 Fe 69.0(3) . .
C9 C10 Fe 70.4(4) . .
C13 C11 C14 113.2(8) . .
C13 C11 C12 112.1(6) . .
C14 C11 C12 110.4(7) . .
C13 C11 S1 112.5(5) . .
C14 C11 S1 103.6(4) . .
C12 C11 S1 104.3(5) . .
S2' Pd' S2' 83.66(6) . 2_566
S2' Pd' Cl' 172.90(6) . .
S2' Pd' Cl' 89.52(6) 2_566 .
S2' Pd' S1' 85.48(6) . .
S2' Pd' S1' 169.05(7) 2_566 .
Cl' Pd' S1' 101.38(6) . .
C1' Fe' C8' 156.1(4) . .
C1' Fe' C6' 108.7(2) . .
C8' Fe' C6' 68.5(3) . .
C1' Fe' C2' 41.1(3) . .
C8' Fe' C2' 119.8(4) . .
C6' Fe' C2' 125.5(3) . .
C1' Fe' C10' 126.2(2) . .
C8' Fe' C10' 68.2(3) . .
C6' Fe' C10' 40.6(3) . .
C2' Fe' C10' 163.1(2) . .
C1' Fe' C5' 41.1(3) . .
C8' Fe' C5' 160.8(4) . .
C6' Fe' C5' 122.0(3) . .
C2' Fe' C5' 69.2(3) . .
C10' Fe' C5' 108.3(3) . .
C1' Fe' C4' 68.1(3) . .
C8' Fe' C4' 123.7(3) . .
C6' Fe' C4' 157.8(4) . .
C2' Fe' C4' 67.6(4) . .
C10' Fe' C4' 122.2(4) . .
C5' Fe' C4' 40.9(3) . .
C1' Fe' C9' 163.1(4) . .
C8' Fe' C9' 39.9(4) . .
C6' Fe' C9' 68.1(3) . .
C2' Fe' C9' 154.4(3) . .
C10' Fe' C9' 40.7(3) . .
C5' Fe' C9' 125.3(4) . .
C4' Fe' C9' 108.2(3) . .
C1' Fe' C3' 68.2(2) . .
C8' Fe' C3' 106.3(3) . .
C6' Fe' C3' 161.1(4) . .
C2' Fe' C3' 40.0(3) . .
C10' Fe' C3' 156.1(3) . .
C5' Fe' C3' 68.8(3) . .
C4' Fe' C3' 40.1(4) . .
C9' Fe' C3' 120.3(3) . .
C1' Fe' C7' 120.6(3) . .
C8' Fe' C7' 41.1(3) . .
C6' Fe' C7' 41.7(3) . .
C2' Fe' C7' 105.8(3) . .
C10' Fe' C7' 69.6(3) . .
C5' Fe' C7' 157.2(3) . .
C4' Fe' C7' 159.4(3) . .
C9' Fe' C7' 68.8(4) . .
C3' Fe' C7' 122.5(4) . .
C1' S1' C11' 104.3(3) . .
C1' S1' Pd' 104.3(2) . .
C11' S1' Pd' 120.7(2) . .
C6' S2' Pd' 103.0(3) . .
C6' S2' Pd' 103.3(2) . 2_566
Pd' S2' Pd' 96.34(6) . 2_566
C2' C1' C5' 108.5(6) . .
C2' C1' S1' 124.4(6) . .
C5' C1' S1' 126.8(5) . .
C2' C1' Fe' 69.7(3) . .
C5' C1' Fe' 70.2(3) . .
S1' C1' Fe' 120.7(3) . .
C3' C2' C1' 108.3(8) . .
C3' C2' Fe' 70.8(4) . .
C1' C2' Fe' 69.2(3) . .
C2' C3' C4' 108.1(6) . .
C2' C3' Fe' 69.2(3) . .
C4' C3' Fe' 69.9(4) . .
C3' C4' C5' 109.3(7) . .
C3' C4' Fe' 70.0(5) . .
C5' C4' Fe' 69.3(4) . .
C1' C5' C4' 105.8(8) . .
C1' C5' Fe' 68.7(4) . .
C4' C5' Fe' 69.8(5) . .
C10' C6' C7' 109.7(6) . .
C10' C6' S2' 128.3(5) . .
C7' C6' S2' 122.0(6) . .
C10' C6' Fe' 70.3(3) . .
C7' C6' Fe' 70.5(3) . .
S2' C6' Fe' 126.2(3) . .
C8' C7' C6' 104.0(7) . .
C8' C7' Fe' 68.1(5) . .
C6' C7' Fe' 67.8(4) . .
C9' C8' C7' 110.6(6) . .
C9' C8' Fe' 71.0(5) . .
C7' C8' Fe' 70.8(4) . .
C8' C9' C10' 108.4(7) . .
C8' C9' Fe' 69.1(4) . .
C10' C9' Fe' 69.4(3) . .
C6' C10' C9' 107.3(8) . .
C6' C10' Fe' 69.1(3) . .
C9' C10' Fe' 70.0(4) . .
C13' C11' C14' 113.6(8) . .
C13' C11' C12' 112.4(7) . .
C14' C11' C12' 109.9(7) . .
C13' C11' S1' 112.5(5) . .
C14' C11' S1' 102.8(5) . .
C12' C11' S1' 104.8(5) . .
Cl3 C20 Cl2 110.3(5) . .
Cl3 C20 Cl1 110.9(5) . .
Cl2 C20 Cl1 109.9(6) . .
Cl6 C30 Cl5 111.8(5) . .
Cl6 C30 Cl4 109.3(5) . .
Cl5 C30 Cl4 109.7(5) . .

loop_
_geom_bond_atom_site_label_1
_geom_bond_atom_site_label_2
_geom_bond_distance
_geom_bond_site_symmetry_2
Pd S2 2.3025(12) 2_676
Pd S2 2.304(2) .
Pd Cl 2.327(2) .
Pd S1 2.3546(14) .
Fe C1 2.011(6) .
Fe C6 2.020(5) .
Fe C5 2.036(9) .
Fe C7 2.036(8) .
Fe C10 2.037(6) .
Fe C2 2.039(6) .
Fe C3 2.043(6) .
Fe C4 2.046(8) .
Fe C8 2.053(8) .
Fe C9 2.057(6) .
S1 C1 1.774(6) .
S1 C11 1.873(6) .
S2 C6 1.771(5) .
S2 Pd 2.3025(12) 2_676
C1 C5 1.409(11) .
C1 C2 1.439(10) .
C2 C3 1.409(10) .
C3 C4 1.374(14) .
C4 C5 1.435(11) .
C6 C10 1.410(10) .
C6 C7 1.424(10) .
C7 C8 1.423(10) .
C8 C9 1.402(14) .
C9 C10 1.427(9) .
C11 C13 1.490(13) .
C11 C14 1.512(10) .
C11 C12 1.539(11) .
Pd' S2' 2.306(2) .
Pd' S2' 2.3106(12) 2_566
Pd' Cl' 2.326(2) .
Pd' S1' 2.3595(13) .
Fe' C1' 2.026(5) .
Fe' C8' 2.029(8) .
Fe' C6' 2.030(6) .
Fe' C2' 2.032(6) .
Fe' C10' 2.046(6) .
Fe' C5' 2.047(8) .
Fe' C4' 2.053(8) .
Fe' C9' 2.054(6) .
Fe' C3' 2.054(6) .
Fe' C7' 2.066(8) .
S1' C1' 1.752(5) .
S1' C11' 1.869(6) .
S2' C6' 1.781(5) .
S2' Pd' 2.3106(12) 2_566
C1' C2' 1.425(10) .
C1' C5' 1.430(11) .
C2' C3' 1.398(10) .
C3' C4' 1.409(14) .
C4' C5' 1.433(10) .
C6' C10' 1.414(11) .
C6' C7' 1.457(9) .
C7' C8' 1.440(11) .
C8' C9' 1.392(14) .
C9' C10' 1.424(9) .
C11' C13' 1.496(14) .
C11' C14' 1.535(9) .
C11' C12' 1.538(10) .
C20 Cl3 1.735(10) .
C20 Cl2 1.753(9) .
C20 Cl1 1.757(10) .
C30 Cl6 1.733(10) .
C30 Cl5 1.753(10) .
C30 Cl4 1.761(9) .
